data_2219647
loop_
_publ_author_name
'Xiao, Yu'
'Zhang, Min'

_publ_section_title
;
 Diaquabis(4-bromo-2-formylphenolato-\k^2^<i>O</i>,<i>O</i>')cobalt(II)
;
_journal_coeditor_code LH2677
_journal_issue 10
_journal_name_full 'Acta Crystallographica Section E'
_journal_page_first m1231
_journal_paper_doi 10.1107/S1600536808026068
_journal_volume 64
_journal_year 2008
_chemical_formula_iupac '[Co (C7 H4 Br O2)2 (H2 O)2]'
_chemical_formula_moiety 'C14 H12 Br2 Co O6'
_chemical_formula_sum 'C14 H12 Br2 Co O6'
_chemical_formula_weight 494.99
_chemical_name_systematic
;
Diaquabis(4-bromo-2-formylphenolato-\k^2^O,O')cobalt(II)
;
_space_group_IT_number 15
_symmetry_cell_setting monoclinic
_symmetry_space_group_name_Hall '-C 2yc'
_symmetry_space_group_name_H-M 'C 1 2/c 1'
_atom_sites_solution_hydrogens geom
_atom_sites_solution_primary direct
_atom_sites_solution_secondary difmap
_audit_creation_method SHELXL-97
_cell_angle_alpha 90.00
_cell_angle_beta 103.162(3)
_cell_angle_gamma 90.00
_cell_formula_units_Z 4
_cell_length_a 29.527(5)
_cell_length_b 4.7406(8)
_cell_length_c 11.6314(18)
_cell_measurement_reflns_used 3884
_cell_measurement_temperature 293(2)
_cell_measurement_theta_max 26.00
_cell_measurement_theta_min 2.83
_cell_volume 1585.3(5)
_computing_cell_refinement 'SAINT (Bruker, 2004)'
_computing_data_collection 'SMART (Bruker, 2004)'
_computing_data_reduction 'SAINT (Bruker, 2004)'
_computing_molecular_graphics 'ORTEP-3 (Farrugia, 1997) and ORTEPIII (Burnett & Johnson, 1996)'
_computing_publication_material 'SHELXTL (Sheldrick, 2008)'
_computing_structure_refinement 'SHELXL97 (Sheldrick, 2008)'
_computing_structure_solution 'SHELXS97 (Sheldrick, 2008)'
_diffrn_ambient_temperature 293(2)
_diffrn_measured_fraction_theta_full 0.993
_diffrn_measured_fraction_theta_max 0.993
_diffrn_measurement_device_type 'Bruker SMART-CCD'
_diffrn_measurement_method '\f and \w'
_diffrn_radiation_monochromator graphite
_diffrn_radiation_source 'fine-focus sealed tube'
_diffrn_radiation_type MoK\a
_diffrn_radiation_wavelength 0.71073
_diffrn_reflns_av_R_equivalents 0.0330
_diffrn_reflns_av_sigmaI/netI 0.0469
_diffrn_reflns_limit_h_max 36
_diffrn_reflns_limit_h_min -27
_diffrn_reflns_limit_k_max 5
_diffrn_reflns_limit_k_min -5
_diffrn_reflns_limit_l_max 14
_diffrn_reflns_limit_l_min -13
_diffrn_reflns_number 3884
_diffrn_reflns_theta_full 26.00
_diffrn_reflns_theta_max 26.00
_diffrn_reflns_theta_min 2.83
_exptl_absorpt_coefficient_mu 6.150
_exptl_absorpt_correction_type none
_exptl_crystal_colour red
_exptl_crystal_density_diffrn 2.074
_exptl_crystal_density_method 'not measured'
_exptl_crystal_description prism
_exptl_crystal_F_000 964
_exptl_crystal_size_max 0.21
_exptl_crystal_size_mid 0.19
_exptl_crystal_size_min 0.19
_refine_diff_density_max 0.549
_refine_diff_density_min -0.317
_refine_ls_extinction_method none
_refine_ls_goodness_of_fit_ref 1.038
_refine_ls_hydrogen_treatment constr
_refine_ls_matrix_type full
_refine_ls_number_parameters 106
_refine_ls_number_reflns 1553
_refine_ls_number_restraints 0
_refine_ls_restrained_S_all 1.038
_refine_ls_R_factor_all 0.0510
_refine_ls_R_factor_gt 0.0400
_refine_ls_shift/su_max 0.000
_refine_ls_shift/su_mean 0.000
_refine_ls_structure_factor_coef Fsqd
_refine_ls_weighting_details 'calc w=1/[\s^2^(Fo^2^)+(0.0409P)^2^+2.4257P] where P=(Fo^2^+2Fc^2^)/3'
_refine_ls_weighting_scheme calc
_refine_ls_wR_factor_gt 0.0895
_refine_ls_wR_factor_ref 0.0947
_reflns_number_gt 1290
_reflns_number_total 1553
_reflns_threshold_expression I>2\s(I)
_cod_data_source_file lh2677.cif
_cod_data_source_block I
_cod_depositor_comments
;
The following automatic conversions were performed:
'_symmetry_cell_setting' value 'Monoclinic' changed to 'monoclinic'
according to '/home/saulius/struct/CIF-dictionaries/cif_core.dic'
dictionary named 'cif_core.dic' version 2.4.1 from 2010-06-29.

Automatic conversion script
Id: cif_fix_enum 1527 2010-12-29 10:47:43Z saulius 

The following automatic conversions were performed:

'_symmetry_cell_setting' value 'Monoclinic' changed to 'monoclinic'
according to /home/saulius/struct/CIF-dictionaries/cif_core.dic
dictionary named 'cif_core.dic' version 2.4.1 from 2010-06-29.

Automatic conversion script
Id: cif_fix_values 1715 2011-07-08 13:25:40Z adriana 
;
_cod_original_cell_volume 1585.3(4)
_cod_original_sg_symbol_H-M 'C 2/c'
_cod_database_code 2219647
_cod_database_fobs_code 2219647

loop_
_symmetry_equiv_pos_as_xyz
'x, y, z'
'-x, y, -z+1/2'
'x+1/2, y+1/2, z'
'-x+1/2, y+1/2, -z+1/2'
'-x, -y, -z'
'x, -y, z-1/2'
'-x+1/2, -y+1/2, -z'
'x+1/2, -y+1/2, z-1/2'

loop_
_atom_site_type_symbol
_atom_site_label
_atom_site_fract_x
_atom_site_fract_y
_atom_site_fract_z
_atom_site_U_iso_or_equiv
_atom_site_adp_type
_atom_site_calc_flag
_atom_site_refinement_flags
_atom_site_occupancy
Co Co1 0.0000 0.0000 0.5000 0.0288(2) Uani d S 1
Br Br1 0.222905(17) 0.41219(14) 0.34123(5) 0.0652(2) Uani d . 1
O O1 0.03315(9) -0.2051(5) 0.3818(2) 0.0354(6) Uani d . 1
O O2 0.05893(9) 0.2221(5) 0.5574(2) 0.0333(6) Uani d . 1
O O3 0.02353(10) -0.3049(5) 0.6373(2) 0.0377(6) Uani d . 1
H H3B 0.0416 -0.4195 0.6135 0.057 Uiso d R 1
H H3 0.0003 -0.3971 0.6490 0.057 Uiso d R 1
C C1 0.09460(13) 0.2474(8) 0.5103(3) 0.0309(8) Uani d . 1
C C2 0.13013(14) 0.4390(9) 0.5592(4) 0.0405(10) Uani d . 1
H H2 0.1280 0.5390 0.6266 0.049 Uiso calc R 1
C C3 0.16768(15) 0.4831(10) 0.5110(4) 0.0447(11) Uani d . 1
H H3A 0.1908 0.6094 0.5463 0.054 Uiso calc R 1
C C4 0.17148(14) 0.3393(10) 0.4089(4) 0.0421(10) Uani d . 1
C C5 0.13865(13) 0.1447(9) 0.3593(3) 0.0377(9) Uani d . 1
H H5 0.1419 0.0447 0.2928 0.045 Uiso calc R 1
C C6 0.09989(13) 0.0949(8) 0.4087(3) 0.0304(8) Uani d . 1
C C7 0.06866(15) -0.1242(8) 0.3544(3) 0.0367(9) Uani d . 1
H H7 0.0763 -0.2157 0.2907 0.044 Uiso calc R 1

loop_
_atom_site_aniso_label
_atom_site_aniso_U_11
_atom_site_aniso_U_22
_atom_site_aniso_U_33
_atom_site_aniso_U_12
_atom_site_aniso_U_13
_atom_site_aniso_U_23
Co1 0.0330(4) 0.0264(4) 0.0284(4) -0.0043(3) 0.0104(3) -0.0022(3)
Br1 0.0404(3) 0.1038(5) 0.0569(3) -0.0135(3) 0.0226(2) 0.0066(3)
O1 0.0411(16) 0.0322(14) 0.0362(15) -0.0047(12) 0.0157(12) -0.0056(11)
O2 0.0323(15) 0.0353(15) 0.0340(14) -0.0067(12) 0.0114(12) -0.0080(11)
O3 0.0474(17) 0.0312(14) 0.0364(15) -0.0001(12) 0.0138(13) -0.0008(11)
C1 0.031(2) 0.032(2) 0.030(2) 0.0007(16) 0.0078(16) 0.0034(15)
C2 0.037(2) 0.049(3) 0.036(2) -0.0060(19) 0.0098(19) -0.0067(18)
C3 0.035(2) 0.054(3) 0.043(3) -0.012(2) 0.006(2) 0.001(2)
C4 0.031(2) 0.056(3) 0.041(2) -0.003(2) 0.0123(18) 0.009(2)
C5 0.037(2) 0.048(3) 0.031(2) 0.0001(19) 0.0122(17) 0.0015(18)
C6 0.034(2) 0.0287(19) 0.0287(19) 0.0008(16) 0.0062(16) 0.0003(15)
C7 0.045(3) 0.038(2) 0.032(2) 0.0022(19) 0.0177(18) -0.0033(17)

loop_
_atom_type_symbol
_atom_type_description
_atom_type_scat_dispersion_real
_atom_type_scat_dispersion_imag
_atom_type_scat_source
C C 0.0033 0.0016 'International Tables Vol C Tables 4.2.6.8 and 6.1.1.4'
H H 0.0000 0.0000 'International Tables Vol C Tables 4.2.6.8 and 6.1.1.4'
O O 0.0106 0.0060 'International Tables Vol C Tables 4.2.6.8 and 6.1.1.4'
Co Co 0.3494 0.9721 'International Tables Vol C Tables 4.2.6.8 and 6.1.1.4'
Br Br -0.2901 2.4595 'International Tables Vol C Tables 4.2.6.8 and 6.1.1.4'

loop_
_geom_angle_atom_site_label_1
_geom_angle_atom_site_label_2
_geom_angle_atom_site_label_3
_geom_angle_site_symmetry_1
_geom_angle_site_symmetry_3
_geom_angle
_geom_angle_publ_flag
O2 Co1 O2 5_556 . 180 y
O2 Co1 O1 5_556 . 92.14(10) ?
O2 Co1 O1 . . 87.86(10) y
O2 Co1 O1 5_556 5_556 87.86(10) ?
O2 Co1 O1 . 5_556 92.14(10) y
O1 Co1 O1 . 5_556 180 y
O2 Co1 O3 5_556 5_556 89.80(10) ?
O2 Co1 O3 . 5_556 90.20(10) y
O1 Co1 O3 . 5_556 86.83(10) y
O1 Co1 O3 5_556 5_556 93.17(10) ?
O2 Co1 O3 5_556 . 90.20(10) ?
O2 Co1 O3 . . 89.80(10) y
O1 Co1 O3 . . 93.17(10) y
O1 Co1 O3 5_556 . 86.83(10) ?
O3 Co1 O3 5_556 . 180 y
C7 O1 Co1 . . 125.4(2) ?
C1 O2 Co1 . . 129.1(2) ?
Co1 O3 H3B . . 107.9 ?
Co1 O3 H3 . . 109.2 ?
H3B O3 H3 . . 108.2 ?
O2 C1 C2 . . 119.4(3) ?
O2 C1 C6 . . 123.8(3) ?
C2 C1 C6 . . 116.8(3) ?
C3 C2 C1 . . 122.1(4) ?
C3 C2 H2 . . 118.9 ?
C1 C2 H2 . . 118.9 ?
C2 C3 C4 . . 120.3(4) ?
C2 C3 H3A . . 119.9 ?
C4 C3 H3A . . 119.9 ?
C5 C4 C3 . . 120.1(4) ?
C5 C4 Br1 . . 120.4(3) ?
C3 C4 Br1 . . 119.5(3) ?
C4 C5 C6 . . 120.3(4) ?
C4 C5 H5 . . 119.9 ?
C6 C5 H5 . . 119.9 ?
C5 C6 C1 . . 120.3(3) ?
C5 C6 C7 . . 116.2(3) ?
C1 C6 C7 . . 123.5(3) ?
O1 C7 C6 . . 127.9(4) ?
O1 C7 H7 . . 116.1 ?
C6 C7 H7 . . 116.1 ?

loop_
_geom_bond_atom_site_label_1
_geom_bond_atom_site_label_2
_geom_bond_site_symmetry_2
_geom_bond_distance
_geom_bond_publ_flag
Co1 O2 5_556 2.013(2) ?
Co1 O2 . 2.013(2) y
Co1 O1 . 2.099(2) y
Co1 O1 5_556 2.099(2) ?
Co1 O3 5_556 2.149(3) ?
Co1 O3 . 2.149(3) y
Br1 C4 . 1.894(4) ?
O1 C7 . 1.225(5) ?
O2 C1 . 1.299(4) ?
O3 H3B . 0.8500 ?
O3 H3 . 0.8500 ?
C1 C2 . 1.406(6) ?
C1 C6 . 1.424(5) ?
C2 C3 . 1.368(6) ?
C2 H2 . 0.9300 ?
C3 C4 . 1.395(6) ?
C3 H3A . 0.9300 ?
C4 C5 . 1.367(6) ?
C5 C6 . 1.412(5) ?
C5 H5 . 0.9300 ?
C6 C7 . 1.436(6) ?
C7 H7 . 0.9300 ?

loop_
_geom_hbond_atom_site_label_D
_geom_hbond_atom_site_label_H
_geom_hbond_atom_site_label_A
_geom_hbond_site_symmetry_A
_geom_hbond_distance_DH
_geom_hbond_distance_HA
_geom_hbond_distance_DA
_geom_hbond_angle_DHA
O3 H3 O1 5_546 0.85 2.12 2.842(4) 142.4
O3 H3B O2 1_545 0.85 1.93 2.725(4) 155.1
